data_1518209
loop_
_publ_author_name
'Maity, Ayan'
'Sulicz, Amanda N.'
'Deligonul, Nihal'
'Zeller, Matthias'
'Hunter, Allen D.'
'Gray, Thomas G.'

_publ_section_title
;
 Suzuki--Miyaura coupling of arylboronic acids to gold(iii)
;
_journal_issue 2
_journal_name_full 'Chem. Sci.'
_journal_page_first 981
_journal_paper_doi 10.1039/C4SC02148G
_journal_volume 6
_journal_year 2015
_chemical_formula_sum 'C11 H7 Au Cl2 F N'
_chemical_formula_weight 440.04
_chemical_name_systematic
;
 ?
;
_space_group_crystal_system monoclinic
_space_group_IT_number 14
_space_group_name_Hall '-P 2ybc'
_space_group_name_H-M_alt 'P 1 21/c 1'
_symmetry_space_group_name_Hall '-P 2ybc'
_symmetry_space_group_name_H-M 'P 1 21/c 1'
_atom_sites_solution_hydrogens geom
_atom_sites_solution_primary direct
_atom_sites_solution_secondary difmap
_audit_creation_method SHELXL-2013
_cell_angle_alpha 90
_cell_angle_beta 106.294(5)
_cell_angle_gamma 90
_cell_formula_units_Z 4
_cell_length_a 9.1445(19)
_cell_length_b 7.8648(16)
_cell_length_c 15.710(3)
_cell_measurement_reflns_used 5931
_cell_measurement_temperature 100(2)
_cell_measurement_theta_max 31.1682
_cell_measurement_theta_min 2.7070
_cell_volume 1084.5(4)
_computing_cell_refinement 'SAINT V8.30C (Bruker, 2012)'
_computing_data_collection 'Apex2 v2013.4-1 (Bruker, 2012)'
_computing_data_reduction 'SAINT V8.30C (Bruker, 2012)'
_computing_structure_refinement
;  
SHELXL-2013 (Sheldrick, 2013), 
SHELXLE Rev609 (H\"ubschle et al., 2011)
;
_computing_structure_solution 'SHELXS-97 (Sheldrick, 2008)'
_diffrn_ambient_temperature 100(2)
_diffrn_measured_fraction_theta_full 0.997
_diffrn_measured_fraction_theta_max 0.997
_diffrn_measurement_device_type 'Bruker AXS SMART APEX CCD diffractometer'
_diffrn_measurement_method 'omega and phi scans'
_diffrn_radiation_type MoK\a
_diffrn_radiation_wavelength 0.71073
_diffrn_reflns_av_R_equivalents 0.0453
_diffrn_reflns_av_unetI/netI 0.0479
_diffrn_reflns_Laue_measured_fraction_full 0.997
_diffrn_reflns_Laue_measured_fraction_max 0.997
_diffrn_reflns_limit_h_max 12
_diffrn_reflns_limit_h_min -12
_diffrn_reflns_limit_k_max 10
_diffrn_reflns_limit_k_min -10
_diffrn_reflns_limit_l_max 20
_diffrn_reflns_limit_l_min -20
_diffrn_reflns_number 9330
_diffrn_reflns_point_group_measured_fraction_full 0.997
_diffrn_reflns_point_group_measured_fraction_max 0.997
_diffrn_reflns_theta_full 25.242
_diffrn_reflns_theta_max 28.280
_diffrn_reflns_theta_min 2.921
_diffrn_source 'fine focus sealed tube'
_exptl_absorpt_coefficient_mu 14.037
_exptl_absorpt_correction_T_max 0.7462
_exptl_absorpt_correction_T_min 0.3172
_exptl_absorpt_correction_type multi-scan
_exptl_absorpt_process_details 'Apex2 v2013.4-1 (Bruker, 2012)'
_exptl_crystal_colour colourless
_exptl_crystal_density_diffrn 2.695
_exptl_crystal_description plate
_exptl_crystal_F_000 808
_exptl_crystal_size_max 0.300
_exptl_crystal_size_mid 0.180
_exptl_crystal_size_min 0.040
_refine_diff_density_max 2.826
_refine_diff_density_min -2.095
_refine_diff_density_rms 0.305
_refine_ls_extinction_method none
_refine_ls_goodness_of_fit_ref 1.069
_refine_ls_hydrogen_treatment constr
_refine_ls_matrix_type full
_refine_ls_number_parameters 145
_refine_ls_number_reflns 2685
_refine_ls_number_restraints 0
_refine_ls_restrained_S_all 1.069
_refine_ls_R_factor_all 0.0413
_refine_ls_R_factor_gt 0.0320
_refine_ls_shift/su_max 0.000
_refine_ls_shift/su_mean 0.000
_refine_ls_structure_factor_coef Fsqd
_refine_ls_weighting_details 'w=1/[\s^2^(Fo^2^)+(0.0566P)^2^] where P=(Fo^2^+2Fc^2^)/3'
_refine_ls_weighting_scheme calc
_refine_ls_wR_factor_gt 0.0882
_refine_ls_wR_factor_ref 0.0934
_reflns_Friedel_coverage 0.000
_reflns_number_gt 2270
_reflns_number_total 2685
_reflns_threshold_expression 'I > 2\s(I)'
_cod_data_source_file c4sc02148g2.cif
_cod_data_source_block 13mz146_0m
_cod_depositor_comments 'Adding full bibliography for 1518209--1518218.cif.'
_cod_database_code 1518209
_shelx_space_group_comment
;
The symmetry employed for this shelxl refinement is uniquely defined
by the following loop, which should always be used as a source of
symmetry information in preference to the above space-group names.
They are only intended as comments.
;
_shelx_estimated_absorpt_t_min 0.102
_shelx_estimated_absorpt_t_max 0.604
_shelxl_version_number 2013-4

loop_
_space_group_symop_operation_xyz
'x, y, z'
'-x, y+1/2, -z+1/2'
'-x, -y, -z'
'x, -y-1/2, z-1/2'

loop_
_atom_site_label
_atom_site_type_symbol
_atom_site_fract_x
_atom_site_fract_y
_atom_site_fract_z
_atom_site_U_iso_or_equiv
_atom_site_adp_type
_atom_site_occupancy
_atom_site_site_symmetry_order
_atom_site_calc_flag
_atom_site_refinement_flags_posn
_atom_site_refinement_flags_adp
Au1 Au 0.51946(3) 0.43739(3) 0.16561(2) 0.01035(10) Uani 1 1 d . .
N1 N 0.6969(6) 0.3263(6) 0.1322(3) 0.0141(11) Uani 1 1 d . .
C1 C 0.8418(7) 0.3273(8) 0.1830(4) 0.0170(13) Uani 1 1 d . .
H1 H 0.8655 0.3780 0.2401 0.020 Uiso 1 1 calc R U
F1 F 0.0359(4) 0.2765(5) -0.1109(3) 0.0258(9) Uani 1 1 d . .
Cl4 Cl 0.6716(2) 0.55322(18) 0.30116(9) 0.0162(3) Uani 1 1 d . .
C4 C 0.7715(7) 0.1810(8) 0.0178(4) 0.0153(12) Uani 1 1 d . .
H4 H 0.7465 0.1311 -0.0395 0.018 Uiso 1 1 calc R U
C3 C 0.9217(8) 0.1834(8) 0.0706(4) 0.0187(13) Uani 1 1 d . .
H3 H 1.0002 0.1352 0.0495 0.022 Uiso 1 1 calc R U
C2 C 0.9562(9) 0.2567(9) 0.1542(4) 0.0210(14) Uani 1 1 d . .
H2 H 1.0582 0.2578 0.1911 0.025 Uiso 1 1 calc R U
Cl5 Cl 0.3091(2) 0.55919(18) 0.18950(10) 0.0183(3) Uani 1 1 d . .
C6 C 0.4974(7) 0.2560(7) 0.0036(3) 0.0123(13) Uani 1 1 d . .
C7 C 0.4323(8) 0.1788(8) -0.0791(4) 0.0155(12) Uani 1 1 d . .
H7 H 0.4954 0.1213 -0.1086 0.019 Uiso 1 1 calc R U
C8 C 0.2764(7) 0.1863(8) -0.1176(4) 0.0153(12) Uani 1 1 d . .
H8 H 0.2314 0.1340 -0.1734 0.018 Uiso 1 1 calc R U
C9 C 0.1885(8) 0.2710(8) -0.0734(4) 0.0171(13) Uani 1 1 d . .
C10 C 0.2460(8) 0.3490(7) 0.0088(4) 0.0149(13) Uani 1 1 d . .
H10 H 0.1813 0.4062 0.0373 0.018 Uiso 1 1 calc R U
C11 C 0.4015(7) 0.3392(7) 0.0470(3) 0.0106(11) Uani 1 1 d . .
C5 C 0.6595(7) 0.2519(7) 0.0497(4) 0.0112(12) Uani 1 1 d . .

loop_
_atom_site_aniso_label
_atom_site_aniso_U_11
_atom_site_aniso_U_22
_atom_site_aniso_U_33
_atom_site_aniso_U_23
_atom_site_aniso_U_13
_atom_site_aniso_U_12
Au1 0.01450(16) 0.00860(14) 0.00866(14) 0.00030(7) 0.00441(10) -0.00022(8)
N1 0.024(3) 0.010(2) 0.010(2) 0.0021(18) 0.008(2) 0.003(2)
C1 0.017(3) 0.020(3) 0.012(2) -0.001(2) 0.001(2) 0.000(3)
F1 0.013(2) 0.037(2) 0.0237(19) -0.0033(17) -0.0010(16) 0.0005(18)
Cl4 0.0222(9) 0.0152(7) 0.0116(6) -0.0028(5) 0.0057(6) -0.0032(6)
C4 0.020(3) 0.014(3) 0.013(2) -0.002(2) 0.007(2) -0.002(3)
C3 0.023(4) 0.017(3) 0.021(3) 0.001(3) 0.013(3) 0.000(3)
C2 0.020(4) 0.022(3) 0.020(3) 0.001(3) 0.003(3) 0.002(3)
Cl5 0.0211(9) 0.0168(8) 0.0192(7) -0.0008(5) 0.0094(6) 0.0054(6)
C6 0.021(4) 0.005(3) 0.013(3) 0.004(2) 0.009(3) -0.001(3)
C7 0.024(4) 0.011(3) 0.012(2) -0.002(2) 0.005(2) -0.003(3)
C8 0.017(3) 0.015(3) 0.012(2) 0.000(2) 0.000(2) 0.001(3)
C9 0.015(3) 0.017(3) 0.017(3) 0.005(2) 0.000(2) -0.002(3)
C10 0.016(3) 0.013(3) 0.015(3) 0.002(2) 0.004(2) 0.001(2)
C11 0.013(3) 0.008(3) 0.011(2) 0.002(2) 0.005(2) 0.000(2)
C5 0.015(3) 0.008(2) 0.013(2) 0.002(2) 0.008(2) -0.004(2)

loop_
_atom_type_symbol
_atom_type_description
_atom_type_scat_dispersion_real
_atom_type_scat_dispersion_imag
_atom_type_scat_source
C C 0.0033 0.0016 'International Tables Vol C Tables 4.2.6.8 and 6.1.1.4'
H H 0.0000 0.0000 'International Tables Vol C Tables 4.2.6.8 and 6.1.1.4'
N N 0.0061 0.0033 'International Tables Vol C Tables 4.2.6.8 and 6.1.1.4'
F F 0.0171 0.0103 'International Tables Vol C Tables 4.2.6.8 and 6.1.1.4'
Cl Cl 0.1484 0.1585 'International Tables Vol C Tables 4.2.6.8 and 6.1.1.4'
Au Au -2.0133 8.8022 'International Tables Vol C Tables 4.2.6.8 and 6.1.1.4'

loop_
_geom_angle_atom_site_label_1
_geom_angle_atom_site_label_2
_geom_angle_atom_site_label_3
_geom_angle
C11 Au1 N1 81.7(2)
C11 Au1 Cl5 93.19(18)
N1 Au1 Cl5 174.70(14)
C11 Au1 Cl4 176.33(17)
N1 Au1 Cl4 94.99(15)
Cl5 Au1 Cl4 90.02(6)
C1 N1 C5 120.5(5)
C1 N1 Au1 124.7(4)
C5 N1 Au1 114.8(4)
N1 C1 C2 121.3(6)
N1 C1 H1 119.3
C2 C1 H1 119.3
C5 C4 C3 119.2(5)
C5 C4 H4 120.4
C3 C4 H4 120.4
C2 C3 C4 119.6(6)
C2 C3 H3 120.2
C4 C3 H3 120.2
C1 C2 C3 119.3(7)
C1 C2 H2 120.4
C3 C2 H2 120.4
C7 C6 C11 119.1(6)
C7 C6 C5 123.9(5)
C11 C6 C5 116.9(5)
C8 C7 C6 120.2(6)
C8 C7 H7 119.9
C6 C7 H7 119.9
C9 C8 C7 118.5(5)
C9 C8 H8 120.8
C7 C8 H8 120.8
F1 C9 C8 118.3(5)
F1 C9 C10 117.7(6)
C8 C9 C10 124.1(6)
C11 C10 C9 117.0(6)
C11 C10 H10 121.5
C9 C10 H10 121.5
C10 C11 C6 121.2(5)
C10 C11 Au1 126.6(4)
C6 C11 Au1 112.2(4)
N1 C5 C4 120.1(6)
N1 C5 C6 114.2(5)
C4 C5 C6 125.8(5)

loop_
_geom_bond_atom_site_label_1
_geom_bond_atom_site_label_2
_geom_bond_distance
Au1 C11 2.026(5)
Au1 N1 2.038(5)
Au1 Cl5 2.2722(17)
Au1 Cl4 2.3744(15)
N1 C1 1.342(8)
N1 C5 1.374(7)
C1 C2 1.369(9)
C1 H1 0.9500
F1 C9 1.354(8)
C4 C5 1.378(9)
C4 C3 1.391(9)
C4 H4 0.9500
C3 C2 1.388(9)
C3 H3 0.9500
C2 H2 0.9500
C6 C7 1.406(8)
C6 C11 1.413(8)
C6 C5 1.457(9)
C7 C8 1.384(9)
C7 H7 0.9500
C8 C9 1.373(9)
C8 H8 0.9500
C9 C10 1.392(8)
C10 C11 1.382(9)
C10 H10 0.9500

loop_
_geom_torsion_atom_site_label_1
_geom_torsion_atom_site_label_2
_geom_torsion_atom_site_label_3
_geom_torsion_atom_site_label_4
_geom_torsion
C5 N1 C1 C2 0.8(9)
Au1 N1 C1 C2 -176.9(5)
C5 C4 C3 C2 0.1(9)
N1 C1 C2 C3 0.3(10)
C4 C3 C2 C1 -0.8(10)
C11 C6 C7 C8 0.7(8)
C5 C6 C7 C8 178.9(6)
C6 C7 C8 C9 0.3(9)
C7 C8 C9 F1 -179.3(5)
C7 C8 C9 C10 -0.8(10)
F1 C9 C10 C11 178.7(5)
C8 C9 C10 C11 0.1(9)
C9 C10 C11 C6 1.0(8)
C9 C10 C11 Au1 -179.6(4)
C7 C6 C11 C10 -1.4(8)
C5 C6 C11 C10 -179.7(5)
C7 C6 C11 Au1 179.1(4)
C5 C6 C11 Au1 0.8(6)
C1 N1 C5 C4 -1.5(8)
Au1 N1 C5 C4 176.4(4)
C1 N1 C5 C6 178.1(5)
Au1 N1 C5 C6 -4.0(6)
C3 C4 C5 N1 1.0(9)
C3 C4 C5 C6 -178.5(6)
C7 C6 C5 N1 -176.1(5)
C11 C6 C5 N1 2.1(7)
C7 C6 C5 C4 3.5(9)
C11 C6 C5 C4 -178.4(5)
